data_7707975
loop_
_publ_author_name
'Delaney, Andie R.'
'Yu, Li-Juan'
'Coote, Michelle L.'
'Colebatch, Annie L.'

_publ_section_title
;
 Synthesis of an expanded pincer ligand and its bimetallic coinage metal
 complexes.
;
_journal_issue 34
_journal_name_full 'Dalton transactions (Cambridge, England : 2003)'
_journal_page_first 11909
_journal_page_last 11917
_journal_paper_doi 10.1039/d1dt01741a
_journal_volume 50
_journal_year 2021
_chemical_formula_moiety 'C24 H40 Cu2 I2 N2 O2 P2'
_chemical_formula_sum 'C24 H40 Cu2 I2 N2 O2 P2'
_chemical_formula_weight 831.40
_chemical_name_systematic tBuPONNOPCu2I2
_space_group_crystal_system tetragonal
_space_group_IT_number 113
_space_group_name_Hall 'P -4 2ab'
_space_group_name_H-M_alt 'P -4 21 m'
_atom_sites_solution_hydrogens geom
_atom_sites_solution_primary dual
_audit_creation_date 2021-07-27
_audit_creation_method
;
Olex2 1.3
(compiled 2020.11.12 svn.r5f609507 for OlexSys, GUI svn.r6272)
;
_audit_update_record
;
2021-07-27 deposited with the CCDC.	2021-08-05 downloaded from the CCDC.
;
_cell_angle_alpha 90
_cell_angle_beta 90
_cell_angle_gamma 90
_cell_formula_units_Z 2
_cell_length_a 13.19560(10)
_cell_length_b 13.19560(10)
_cell_length_c 8.87860(10)
_cell_measurement_reflns_used 13601
_cell_measurement_temperature 150.00(10)
_cell_measurement_theta_max 73.6520
_cell_measurement_theta_min 5.9840
_cell_volume 1545.98(2)
_computing_cell_refinement 'CrysAlisPro 1.171.40.36a (Rigaku OD, 2018)'
_computing_data_collection 'CrysAlisPro 1.171.40.36a (Rigaku OD, 2018)'
_computing_data_reduction 'CrysAlisPro 1.171.40.36a (Rigaku OD, 2018)'
_computing_molecular_graphics 'Olex2 1.3 (Dolomanov et al., 2009)'
_computing_publication_material 'Olex2 1.3 (Dolomanov et al., 2009)'
_computing_structure_refinement 'SHELXL 2018/3 (Sheldrick, 2015)'
_computing_structure_solution 'SHELXT 2018/2 (Sheldrick, 2018)'
_diffrn_ambient_environment N~2~
_diffrn_ambient_temperature 150.00(10)
_diffrn_detector 'CCD plate'
_diffrn_detector_area_resol_mean 8.1297
_diffrn_detector_type EosS2
_diffrn_measured_fraction_theta_full 1.000
_diffrn_measured_fraction_theta_max 1.000
_diffrn_measurement_details
;
List of Runs (angles in degrees, time in seconds):

  # Type    Start    End  Width  t~exp~   \w     \q     \k     \f   Frames
#--------------------------------------------------------------------------
  1  \w    -85.00 -48.00   1.00    1.00    --  -37.08 125.00 -30.00   37
  2  \w    -31.00  -6.00   1.00    1.00    --  -37.08 125.00 -30.00   25
  3  \w     16.00  53.00   1.00    1.00    --   37.08 -57.00-180.00   37
  4  \w     21.00 104.00   1.00    1.00    --   37.08  57.00-180.00   83
  5  \w     25.00  53.00   1.00    1.00    --   37.08 -57.00 120.00   28
  6  \w     37.00  84.00   1.00    1.00    --   37.08-125.00 150.00   47
  7  \w    -26.00  13.00   1.00    1.00    --   37.08 -57.00-180.00   39
  8  \w     28.00  61.00   1.00    1.00    --   37.08-125.00-180.00   33
  9  \w    -34.00  66.00   1.00    1.00    --   37.08 -19.00-150.00  100
 10  \w     49.00  88.00   1.00    1.00    --   37.08  57.00 120.00   39
 11  \w     48.00  74.00   1.00    1.00    --   37.08  38.00 -90.00   26
 12  \w    -21.00  62.00   1.00    1.00    --   37.08 -77.00 -30.00   83
 13  \w     24.00  51.00   1.00    1.00    --   37.08  57.00   0.00   27
 14  \w     37.00  76.00   1.00    1.00    --   37.08 -99.00-120.00   39
 15  \w     62.00  89.00   1.00    1.00    --   37.08  38.00   0.00   27
 16  \w     30.00  55.00   1.00    1.00    --   37.08  38.00   0.00   25
 17  \w     22.00  98.00   1.00    1.00    --   37.08  38.00  90.00   76
 18  \w     42.00  68.00   1.00    1.00    --  111.00-111.00 150.00   26
 19  \w     90.00 129.00   1.00    1.00    --  111.00 -38.00-180.00   39
 20  \w    112.00 159.00   1.00    1.00    --  111.00 111.00 -90.00   47
 21  \w     60.00 105.00   1.00    1.00    --  111.00 -38.00  30.00   45
 22  \w     45.00  95.00   1.00    1.00    --  111.00 -64.00 -60.00   50
 23  \w     92.00 172.00   1.00    1.00    --  111.00  38.00  30.00   80
 24  \w    111.00 137.00   1.00    1.00    --  111.00 -77.00  90.00   26
 25  \w     48.00 100.00   1.00    1.00    --  111.00 -12.00 -90.00   52
 26  \w     93.00 156.00   1.00    1.00    --  111.00  25.00-180.00   63
 27  \w     48.00  75.00   1.00    1.00    --  111.00 -92.00  90.00   27
 28  \w     81.00 106.00   1.00    1.00    --  111.00 -92.00 150.00   25
 29  \w    121.00 148.00   1.00    1.00    --  111.00  50.00 150.00   27
 30  \w     83.00 109.00   1.00    1.00    --  111.00-111.00 150.00   26
 31  \w    125.00 152.00   1.00    1.00    --  111.00  25.00-150.00   27
 32  \w    102.00 143.00   1.00    1.00    --  111.00 -87.00 -45.76   41
 33  \w     83.00 109.00   1.00    1.00    --  111.00-111.00-150.00   26
 34  \w     61.00  87.00   1.00    1.00    --  111.00 178.00  30.00   26
 35  \w     48.00  75.00   1.00    1.00    --  111.00-111.00-150.00   27
 36  \w     94.00 151.00   1.00    1.00    --  111.00  50.00  90.00   57
 37  \w     69.00 105.00   1.00    1.00    --  111.00-111.00 120.00   36
 38  \w    112.00 145.00   1.00    1.00    --  111.00 -17.00 177.83   33
 39  \w    141.00 166.00   1.00    1.00    --  111.00 111.00  30.00   25
 40  \w    110.00 137.00   1.00    1.00    --  111.00 111.00  30.00   27
 41  \w     43.00 130.00   1.00    1.00    --  111.00 -38.00 120.00   87
 42  \w    123.00 168.00   1.00    1.00    --  111.00 111.00-180.00   45
 43  \w     69.00 109.00   1.00    1.00    --  111.00-111.00  60.00   40
 44  \w     68.00 108.00   1.00    1.00    --  111.00-111.00 -30.00   40
 45  \w     81.00 109.00   1.00    1.00    --  111.00-111.00 -90.00   28
 46  \w    131.00 161.00   1.00    1.00    --  111.00  77.00 -30.00   30
 47  \w     94.00 131.00   1.00    1.00    --  111.00 -64.00  60.00   37
 48  \w    100.00 127.00   1.00    1.00    --  111.00  64.00-150.00   27
 49  \w    131.00 169.00   1.00    1.00    --  111.00  64.00-150.00   38
 50  \w    106.00 131.00   1.00    1.00    --  111.00 -64.00 -90.00   25
 51  \w     47.00  89.00   1.00    1.00    --  111.00 -38.00 -90.00   42
 52  \w    102.00 129.00   1.00    1.00    --  111.00 -38.00 -90.00   27
 53  \w     71.00  98.00   1.00    1.00    --  111.00-111.00-120.00   27
 54  \w     93.00 134.00   1.00    1.00    --  111.00 -77.00 150.00   41
 55  \w     60.00 109.00   1.00    1.00    --  111.00-111.00 -60.00   49
 56  \w     60.00 100.00   1.00    1.00    --  111.00 -92.00 120.00   40
 57  \w     46.00 106.00   1.00    1.00    --  111.00 -17.00 177.83   60
 58  \w     82.00 107.00   1.00    1.00    --  111.00-111.00   0.00   25
 59  \w     44.00  70.00   1.00    1.00    --  111.00 -87.00 -45.76   26
 60  \w     81.00 106.00   1.00    1.00    --  111.00 -50.00  90.00   25
 61  \w     68.00  93.00   1.00    1.00    --  111.00 -50.00 150.00   25
 62  \w     92.00 137.00   1.00    1.00    --  111.00 -82.00-147.94   45
;
_diffrn_measurement_device 'four-circle diffractometer'
_diffrn_measurement_device_type 'SuperNova, Dual, Cu at home/near, EosS2'
_diffrn_measurement_method '\w scans'
_diffrn_orient_matrix_type 'CrysAlisPro convention (1999,Acta A55,543-557)'
_diffrn_orient_matrix_UB_11 0.0624139000
_diffrn_orient_matrix_UB_12 0.0978099000
_diffrn_orient_matrix_UB_13 0.0191494000
_diffrn_orient_matrix_UB_21 0.0209900000
_diffrn_orient_matrix_UB_22 0.0017014000
_diffrn_orient_matrix_UB_23 -0.1706370000
_diffrn_orient_matrix_UB_31 -0.0964070000
_diffrn_orient_matrix_UB_32 0.0637594000
_diffrn_orient_matrix_UB_33 -0.0247377000
_diffrn_radiation_monochromator mirror
_diffrn_radiation_probe x-ray
_diffrn_radiation_type 'Cu K\a'
_diffrn_radiation_wavelength 1.54184
_diffrn_reflns_av_R_equivalents 0.0903
_diffrn_reflns_av_unetI/netI 0.0329
_diffrn_reflns_Laue_measured_fraction_full 1.000
_diffrn_reflns_Laue_measured_fraction_max 1.000
_diffrn_reflns_limit_h_max 15
_diffrn_reflns_limit_h_min -16
_diffrn_reflns_limit_k_max 16
_diffrn_reflns_limit_k_min -16
_diffrn_reflns_limit_l_max 11
_diffrn_reflns_limit_l_min -10
_diffrn_reflns_number 17949
_diffrn_reflns_point_group_measured_fraction_full 0.999
_diffrn_reflns_point_group_measured_fraction_max 0.997
_diffrn_reflns_theta_full 67.684
_diffrn_reflns_theta_max 73.821
_diffrn_reflns_theta_min 4.739
_diffrn_source 'micro-focus sealed X-ray tube'
_diffrn_source_type 'SuperNova (Cu) X-ray Source'
_exptl_absorpt_coefficient_mu 18.530
_exptl_absorpt_correction_T_max 0.447
_exptl_absorpt_correction_T_min 0.009
_exptl_absorpt_correction_type gaussian
_exptl_absorpt_process_details
;
CrysAlisPro 1.171.40.36a (Rigaku Oxford Diffraction, 2018)
Numerical absorption correction based on gaussian integration over
			a multifaceted crystal model
Empirical absorption correction using spherical harmonics,
 implemented in SCALE3 ABSPACK scaling algorithm.
;
_exptl_crystal_colour red
_exptl_crystal_colour_primary red
_exptl_crystal_density_diffrn 1.786
_exptl_crystal_description block
_exptl_crystal_F_000 816
_exptl_crystal_recrystallization_method 'Re-crystallisation from solvent: Dichloromethane/hexane'
_exptl_crystal_size_max 0.596
_exptl_crystal_size_mid 0.199
_exptl_crystal_size_min 0.146
_refine_diff_density_max 1.689
_refine_diff_density_min -1.728
_refine_diff_density_rms 0.175
_refine_ls_abs_structure_details
;
 Flack x determined using 695 quotients [(I+)-(I-)]/[(I+)+(I-)]
 (Parsons, Flack and Wagner, Acta Cryst. B69 (2013) 249-259).
;
_refine_ls_abs_structure_Flack -0.011(4)
_refine_ls_extinction_method none
_refine_ls_goodness_of_fit_ref 1.142
_refine_ls_hydrogen_treatment constr
_refine_ls_matrix_type full
_refine_ls_number_parameters 96
_refine_ls_number_reflns 1667
_refine_ls_number_restraints 0
_refine_ls_restrained_S_all 1.142
_refine_ls_R_factor_all 0.0402
_refine_ls_R_factor_gt 0.0401
_refine_ls_shift/su_max 0.000
_refine_ls_shift/su_mean 0.000
_refine_ls_structure_factor_coef Fsqd
_refine_ls_weighting_details 'w=1/[\s^2^(Fo^2^)+(0.0778P)^2^] where P=(Fo^2^+2Fc^2^)/3'
_refine_ls_weighting_scheme calc
_refine_ls_wR_factor_gt 0.0986
_refine_ls_wR_factor_ref 0.0988
_reflns_Friedel_coverage 0.733
_reflns_Friedel_fraction_full 0.998
_reflns_Friedel_fraction_max 0.993
_reflns_number_gt 1662
_reflns_number_total 1667
_reflns_threshold_expression 'I > 2\s(I)'
_cod_data_source_file d1dt01741a2.cif
_cod_data_source_block Cu2I2tBuPONNOP
_cod_depositor_comments 'Adding full bibliography for 7707971--7707976.cif.'
_cod_original_cell_volume 1545.98(3)
_cod_database_code 7707975
_shelx_shelxl_version_number 2018/3
_chemical_oxdiff_formula C24H40Cu2I2N2O2P2
_shelx_space_group_comment
;
The symmetry employed for this shelxl refinement is uniquely defined
by the following loop, which should always be used as a source of
symmetry information in preference to the above space-group names.
They are only intended as comments.
;
_reflns_odcompleteness_completeness 99.18
_reflns_odcompleteness_iscentric 1
_reflns_odcompleteness_theta 74.33
_olex2_refinement_description
;
1. Fixed Uiso
 At 1.2 times of:
  All C(H) groups
 At 1.5 times of:
  All C(H,H,H) groups
2.a Aromatic/amide H refined with riding coordinates:
 C4(H4), C3(H3)
2.b Idealised Me refined as rotating group:
 C7(H7A,H7B,H7C), C6(H6A,H6B,H6C), C8(H8A,H8B,H8C)
;
_ins_header
;
TITL AD109_correctedformula in P-42(1)m 
REM P-42(1)m (#113 in standard setting)
CELL 1.54184  13.195624  13.195624   8.878621  90.0000  90.0000  90.0000
ZERR    2.00   0.000099   0.000099   0.000130   0.0000   0.0000   0.0000
LATT -1
SYMM -x,-y, z 
SYMM  y,-x,-z 
SYMM -y, x,-z 
SYMM -x+1/2, y+1/2,-z 
SYMM  x+1/2,-y+1/2,-z 
SYMM -y+1/2,-x+1/2, z 
SYMM  y+1/2, x+1/2, z 
SFAC C H N O P Cu I
UNIT 48.00 80.00 4.00 4.00 4.00 4.00 4.00
TREF
HKLF 4
END
;
_olex2_submission_special_instructions 'No special instructions were received'
_oxdiff_exptl_absorpt_empirical_details
;
Empirical correction (ABSPACK) includes:
- Absorption correction using spherical harmonics
- Frame scaling
;
_oxdiff_exptl_absorpt_empirical_full_max 3.442
_oxdiff_exptl_absorpt_empirical_full_min 0.252

loop_
_space_group_symop_operation_xyz
'x, y, z'
'-x, -y, z'
'y, -x, -z'
'-y, x, -z'
'-x+1/2, y+1/2, -z'
'x+1/2, -y+1/2, -z'
'-y+1/2, -x+1/2, z'
'y+1/2, x+1/2, z'

loop_
_atom_site_label
_atom_site_type_symbol
_atom_site_fract_x
_atom_site_fract_y
_atom_site_fract_z
_atom_site_U_iso_or_equiv
_atom_site_adp_type
_atom_site_occupancy
_atom_site_site_symmetry_order
_atom_site_calc_flag
_atom_site_refinement_flags_posn
_atom_site_refinement_flags_adp
_atom_site_refinement_flags_occupancy
_atom_site_disorder_assembly
_atom_site_disorder_group
I1 I -0.11436(2) 0.61436(2) 0.15846(6) 0.0277(2) Uani 1 2 d S T P . .
Cu1 Cu 0.06859(5) 0.56859(5) 0.25529(12) 0.0206(3) Uani 1 2 d S T P . .
P1 P 0.18482(9) 0.68482(9) 0.2971(2) 0.0223(4) Uani 1 2 d S T P . .
N1 N 0.0621(3) 0.5621(3) 0.4932(7) 0.0191(12) Uani 1 2 d S T P . .
O1 O 0.1863(3) 0.6863(3) 0.4874(7) 0.0320(13) Uani 1 2 d S T P . .
C4 C 0.0672(5) 0.5672(5) 0.8077(9) 0.0281(16) Uani 1 2 d S T P . .
H4 H 0.069431 0.569431 0.912298 0.034 Uiso 1 2 calc R U P . .
C8A C 0.000000 0.500000 0.5743(11) 0.0172(17) Uani 1 4 d S T P . .
C2 C 0.1238(4) 0.6238(4) 0.5663(9) 0.0241(15) Uani 1 2 d S T P . .
C3 C 0.1292(5) 0.6292(5) 0.7255(10) 0.0293(16) Uani 1 2 d S T P . .
H3 H 0.173621 0.673621 0.772784 0.035 Uiso 1 2 calc R U P . .
C4A C 0.000000 0.500000 0.7348(12) 0.0209(19) Uani 1 4 d S T P . .
C5 C 0.3198(4) 0.6511(5) 0.2589(8) 0.0328(13) Uani 1 1 d . . . . .
C7 C 0.3384(5) 0.5529(5) 0.3479(10) 0.0434(16) Uani 1 1 d . . . . .
H7A H 0.340152 0.567897 0.453664 0.065 Uiso 1 1 calc R U . . .
H7B H 0.401881 0.523804 0.317778 0.065 Uiso 1 1 calc R U . . .
H7C H 0.284646 0.505781 0.327774 0.065 Uiso 1 1 calc R U . . .
C6 C 0.3996(5) 0.7298(6) 0.3015(13) 0.055(2) Uani 1 1 d . . . . .
H6A H 0.387988 0.790950 0.245553 0.083 Uiso 1 1 calc R U . . .
H6B H 0.465827 0.703953 0.278338 0.083 Uiso 1 1 calc R U . . .
H6C H 0.395250 0.743932 0.407345 0.083 Uiso 1 1 calc R U . . .
C8 C 0.3264(6) 0.6278(6) 0.0899(10) 0.0449(17) Uani 1 1 d . . . . .
H8A H 0.277079 0.577161 0.064298 0.067 Uiso 1 1 calc R U . . .
H8B H 0.393002 0.603125 0.066337 0.067 Uiso 1 1 calc R U . . .
H8C H 0.313289 0.688389 0.033435 0.067 Uiso 1 1 calc R U . . .

loop_
_atom_site_aniso_label
_atom_site_aniso_U_11
_atom_site_aniso_U_22
_atom_site_aniso_U_33
_atom_site_aniso_U_23
_atom_site_aniso_U_13
_atom_site_aniso_U_12
I1 0.0250(2) 0.0250(2) 0.0330(3) 0.00610(14) -0.00610(14) 0.00042(15)
Cu1 0.0221(3) 0.0221(3) 0.0176(6) -0.0005(3) -0.0005(3) -0.0051(4)
P1 0.0224(5) 0.0224(5) 0.0220(10) 0.0000(5) 0.0000(5) -0.0068(6)
N1 0.0223(18) 0.0223(18) 0.013(3) -0.0002(16) -0.0002(16) 0.000(2)
O1 0.039(2) 0.039(2) 0.018(3) -0.0024(15) -0.0024(15) -0.020(3)
C4 0.032(2) 0.032(2) 0.019(4) -0.002(2) -0.002(2) 0.006(3)
C8A 0.022(3) 0.022(3) 0.008(4) 0.000 0.000 0.000(3)
C2 0.025(2) 0.025(2) 0.023(4) -0.0001(19) -0.0001(19) -0.004(3)
C3 0.034(2) 0.034(2) 0.019(4) -0.004(2) -0.004(2) 0.001(3)
C4A 0.025(3) 0.025(3) 0.013(5) 0.000 0.000 0.006(4)
C5 0.021(2) 0.036(3) 0.041(4) 0.005(3) -0.003(2) -0.003(2)
C7 0.032(3) 0.046(4) 0.052(4) 0.017(3) -0.011(3) -0.003(3)
C6 0.025(3) 0.050(4) 0.091(7) 0.004(4) -0.013(4) -0.010(3)
C8 0.038(3) 0.049(4) 0.048(4) 0.008(3) 0.015(3) 0.008(3)

loop_
_atom_type_symbol
_atom_type_description
_atom_type_scat_dispersion_real
_atom_type_scat_dispersion_imag
_atom_type_scat_source
C C 0.0181 0.0091 'International Tables Vol C Tables 4.2.6.8 and 6.1.1.4'
H H 0.0000 0.0000 'International Tables Vol C Tables 4.2.6.8 and 6.1.1.4'
Cu Cu -1.9646 0.5888 'International Tables Vol C Tables 4.2.6.8 and 6.1.1.4'
I I -0.3257 6.8362 'International Tables Vol C Tables 4.2.6.8 and 6.1.1.4'
N N 0.0311 0.0180 'International Tables Vol C Tables 4.2.6.8 and 6.1.1.4'
O O 0.0492 0.0322 'International Tables Vol C Tables 4.2.6.8 and 6.1.1.4'
P P 0.2955 0.4335 'International Tables Vol C Tables 4.2.6.8 and 6.1.1.4'

loop_
_exptl_crystal_face_index_h
_exptl_crystal_face_index_k
_exptl_crystal_face_index_l
_exptl_crystal_face_perp_dist
7 -4 0 0.0729
-7 4 0 0.0729
1 3 -5 0.2732
-1 -3 5 0.2732
-6 -6 0 0.0741
6 6 0 0.0741
7 -5 0 0.0685
1 1 6 0.2744

loop_
_geom_angle_atom_site_label_1
_geom_angle_atom_site_label_2
_geom_angle_atom_site_label_3
_geom_angle
_geom_angle_site_symmetry_1
_geom_angle_site_symmetry_3
_geom_angle_publ_flag
Cu1 I1 Cu1 58.18(4) 2_565 . ?
I1 Cu1 I1 108.30(4) 2_565 . ?
Cu1 Cu1 I1 60.91(2) 2_565 . ?
Cu1 Cu1 I1 60.91(2) 2_565 2_565 ?
P1 Cu1 I1 122.29(3) . . ?
P1 Cu1 I1 122.29(3) . 2_565 ?
P1 Cu1 Cu1 170.29(6) . 2_565 ?
N1 Cu1 I1 107.35(10) . 2_565 ?
N1 Cu1 I1 107.35(10) . . ?
N1 Cu1 Cu1 86.73(17) . 2_565 ?
N1 Cu1 P1 83.57(18) . . ?
O1 P1 Cu1 100.6(2) . . ?
O1 P1 C5 100.0(3) . . ?
O1 P1 C5 100.0(3) . 8_455 ?
C5 P1 Cu1 117.9(2) . . ?
C5 P1 Cu1 117.9(2) 8_455 . ?
C5 P1 C5 114.9(4) 8_455 . ?
C8A N1 Cu1 125.1(5) . . ?
C2 N1 Cu1 116.1(5) . . ?
C2 N1 C8A 118.7(7) . . ?
C2 O1 P1 120.1(5) . . ?
C3 C4 H4 119.8 . . ?
C3 C4 C4A 120.5(8) . . ?
C4A C4 H4 119.8 . . ?
N1 C8A N1 116.3(9) 2_565 . ?
N1 C8A C4A 121.8(4) . . ?
N1 C8A C4A 121.8(4) 2_565 . ?
N1 C2 O1 119.6(7) . . ?
N1 C2 C3 123.5(7) . . ?
O1 C2 C3 117.0(7) . . ?
C4 C3 C2 118.2(8) . . ?
C4 C3 H3 120.9 . . ?
C2 C3 H3 120.9 . . ?
C4 C4A C4 125.5(10) . 2_565 ?
C4 C4A C8A 117.3(5) 2_565 . ?
C4 C4A C8A 117.3(5) . . ?
C7 C5 P1 105.0(4) . . ?
C6 C5 P1 116.8(5) . . ?
C6 C5 C7 109.6(6) . . ?
C6 C5 C8 109.9(7) . . ?
C8 C5 P1 106.2(5) . . ?
C8 C5 C7 108.9(6) . . ?
C5 C7 H7A 109.5 . . ?
C5 C7 H7B 109.5 . . ?
C5 C7 H7C 109.5 . . ?
H7A C7 H7B 109.5 . . ?
H7A C7 H7C 109.5 . . ?
H7B C7 H7C 109.5 . . ?
C5 C6 H6A 109.5 . . ?
C5 C6 H6B 109.5 . . ?
C5 C6 H6C 109.5 . . ?
H6A C6 H6B 109.5 . . ?
H6A C6 H6C 109.5 . . ?
H6B C6 H6C 109.5 . . ?
C5 C8 H8A 109.5 . . ?
C5 C8 H8B 109.5 . . ?
C5 C8 H8C 109.5 . . ?
H8A C8 H8B 109.5 . . ?
H8A C8 H8C 109.5 . . ?
H8B C8 H8C 109.5 . . ?

loop_
_geom_bond_atom_site_label_1
_geom_bond_atom_site_label_2
_geom_bond_distance
_geom_bond_site_symmetry_2
_geom_bond_publ_flag
I1 Cu1 2.6328(7) 2_565 ?
I1 Cu1 2.6328(7) . ?
Cu1 Cu1 2.560(2) 2_565 ?
Cu1 P1 2.2006(19) . ?
Cu1 N1 2.116(6) . ?
P1 O1 1.690(7) . ?
P1 C5 1.867(6) 8_455 ?
P1 C5 1.867(6) . ?
N1 C8A 1.365(8) . ?
N1 C2 1.321(10) . ?
O1 C2 1.360(10) . ?
C4 H4 0.9300 . ?
C4 C3 1.366(13) . ?
C4 C4A 1.412(10) . ?
C8A C4A 1.425(13) . ?
C2 C3 1.417(12) . ?
C3 H3 0.9300 . ?
C5 C7 1.537(9) . ?
C5 C6 1.526(9) . ?
C5 C8 1.534(11) . ?
C7 H7A 0.9600 . ?
C7 H7B 0.9600 . ?
C7 H7C 0.9600 . ?
C6 H6A 0.9600 . ?
C6 H6B 0.9600 . ?
C6 H6C 0.9600 . ?
C8 H8A 0.9600 . ?
C8 H8B 0.9600 . ?
C8 H8C 0.9600 . ?

loop_
_geom_torsion_atom_site_label_1
_geom_torsion_atom_site_label_2
_geom_torsion_atom_site_label_3
_geom_torsion_atom_site_label_4
_geom_torsion
_geom_torsion_site_symmetry_1
_geom_torsion_site_symmetry_2
_geom_torsion_site_symmetry_3
_geom_torsion_site_symmetry_4
_geom_torsion_publ_flag
Cu1 P1 O1 C2 0.000(2) . . . . ?
Cu1 P1 C5 C7 -53.2(5) . . . . ?
Cu1 P1 C5 C6 -174.9(5) . . . . ?
Cu1 P1 C5 C8 62.1(5) . . . . ?
Cu1 N1 C8A N1 0.000(2) . . . 2_565 ?
Cu1 N1 C8A C4A 180.000(1) . . . . ?
Cu1 N1 C2 O1 0.000(1) . . . . ?
Cu1 N1 C2 C3 180.000(1) . . . . ?
P1 O1 C2 N1 0.000(1) . . . . ?
P1 O1 C2 C3 180.000(2) . . . . ?
N1 C8A C4A C4 180.000(1) 2_565 . . . ?
N1 C8A C4A C4 0.000(1) 2_565 . . 2_565 ?
N1 C8A C4A C4 0.000(1) . . . . ?
N1 C8A C4A C4 180.000(1) . . . 2_565 ?
N1 C2 C3 C4 0.000(3) . . . . ?
O1 P1 C5 C7 54.6(5) . . . . ?
O1 P1 C5 C6 -67.1(6) . . . . ?
O1 P1 C5 C8 169.9(4) . . . . ?
O1 C2 C3 C4 180.000(2) . . . . ?
C8A N1 C2 O1 180.000(1) . . . . ?
C8A N1 C2 C3 0.000(2) . . . . ?
C2 N1 C8A N1 180.000(1) . . . 2_565 ?
C2 N1 C8A C4A 0.000(2) . . . . ?
C3 C4 C4A C4 180.000(1) . . . 2_565 ?
C3 C4 C4A C8A 0.000(1) . . . . ?
C4A C4 C3 C2 0.000(2) . . . . ?
C5 P1 O1 C2 121.1(2) 8_455 . . . ?
C5 P1 O1 C2 -121.1(2) . . . . ?
C5 P1 C5 C7 160.6(4) 8_455 . . . ?
C5 P1 C5 C6 38.9(8) 8_455 . . . ?
C5 P1 C5 C8 -84.1(6) 8_455 . . . ?

loop_
_exptl_oxdiff_crystal_face_indexfrac_h
_exptl_oxdiff_crystal_face_indexfrac_k
_exptl_oxdiff_crystal_face_indexfrac_l
_exptl_oxdiff_crystal_face_x
_exptl_oxdiff_crystal_face_y
_exptl_oxdiff_crystal_face_z
7.4084 -4.2930 -0.0845 0.0409 0.1626 -0.9858
-7.4084 4.2930 0.0845 -0.0409 -0.1626 0.9858
1.3006 2.5712 -5.4288 0.2287 0.9580 0.1729
-1.3006 -2.5712 5.4288 -0.2287 -0.9580 -0.1729
-6.2487 -5.8340 -0.3722 -0.9678 -0.0776 0.2397
6.2487 5.8340 0.3722 0.9678 0.0776 -0.2397
6.9729 -4.9629 0.1822 -0.0467 0.1068 -0.9932
1.0801 1.0633 5.6733 0.2801 -0.9436 -0.1767
